data_7205675
loop_
_publ_author_name
'Santra, Ramkinkar'
'Biradha, Kumar'

_publ_section_title
;
 Solid state double [2 + 2] photochemical reactions in the co-crystal
 forms of 1,5-bis(4-pyridyl)-1,4-pentadiene-3-one: establishing
 mechanism using single crystal X-ray, UV and 1H NMR
;
_journal_issue 9
_journal_name_full CrystEngComm
_journal_page_first 3246
_journal_paper_doi 10.1039/c0ce00612b
_journal_volume 13
_journal_year 2011
_chemical_formula_moiety 'C15 H12 N2 O, C7 H8 O3,0.25(H2 O)'
_chemical_formula_sum 'C22 H21 N2 O4.25'
_chemical_formula_weight 381.41
_chemical_name_common
;2(1,5-bis(4-pyridyl)-1,4-pentadiene-3-
one).2(methoxyresorcinol).(H2O)
;
_chemical_name_systematic
;
2(1,5-bis(4-pyridyl)-1,4-pentadiene-3-one).2(methoxyresorcinol).(H2O)
;
_space_group_IT_number 15
_symmetry_cell_setting monoclinic
_symmetry_space_group_name_Hall '-C 2yc'
_symmetry_space_group_name_H-M 'C 1 2/c 1'
_atom_sites_solution_hydrogens geom
_atom_sites_solution_primary direct
_atom_sites_solution_secondary difmap
_audit_creation_method SHELXL-97
_cell_angle_alpha 90.00
_cell_angle_beta 97.250(5)
_cell_angle_gamma 90.00
_cell_formula_units_Z 8
_cell_length_a 12.091(2)
_cell_length_b 14.993(3)
_cell_length_c 22.115(4)
_cell_measurement_reflns_used 3162
_cell_measurement_temperature 293(2)
_cell_measurement_theta_max 25.00
_cell_measurement_theta_min 1.86
_cell_volume 3977.0(13)
_computing_structure_refinement 'SHELXL-97 (Sheldrick, 1997)'
_computing_structure_solution 'SHELXS-97 (Sheldrick, 1990)'
_diffrn_ambient_temperature 293(2)
_diffrn_measured_fraction_theta_full 0.900
_diffrn_measured_fraction_theta_max 0.900
_diffrn_measurement_device_type 'Bruker CCD Apex-2'
_diffrn_measurement_method hemisphere
_diffrn_radiation_monochromator graphite
_diffrn_radiation_source 'fine-focus sealed tube'
_diffrn_radiation_type MoK\a
_diffrn_radiation_wavelength 0.71073
_diffrn_reflns_av_R_equivalents 0.0391
_diffrn_reflns_av_sigmaI/netI 0.0254
_diffrn_reflns_limit_h_max 14
_diffrn_reflns_limit_h_min -13
_diffrn_reflns_limit_k_max 17
_diffrn_reflns_limit_k_min -17
_diffrn_reflns_limit_l_max 24
_diffrn_reflns_limit_l_min -26
_diffrn_reflns_number 20559
_diffrn_reflns_theta_full 25.00
_diffrn_reflns_theta_max 25.00
_diffrn_reflns_theta_min 1.86
_exptl_absorpt_coefficient_mu 0.091
_exptl_absorpt_correction_T_max 0.989
_exptl_absorpt_correction_T_min 0.987
_exptl_absorpt_correction_type empirical
_exptl_absorpt_process_details SADABS
_exptl_crystal_colour 'light yellow'
_exptl_crystal_density_diffrn 1.287
_exptl_crystal_density_meas ?
_exptl_crystal_density_method 'not measured'
_exptl_crystal_description block
_exptl_crystal_F_000 1624
_exptl_crystal_size_max 0.16
_exptl_crystal_size_mid 0.12
_exptl_crystal_size_min 0.12
_platon_squeeze_details
;
;
_refine_diff_density_max 0.325
_refine_diff_density_min -0.303
_refine_diff_density_rms 0.043
_refine_ls_extinction_method none
_refine_ls_goodness_of_fit_ref 1.364
_refine_ls_hydrogen_treatment constr
_refine_ls_matrix_type full
_refine_ls_number_parameters 254
_refine_ls_number_reflns 3162
_refine_ls_number_restraints 41
_refine_ls_restrained_S_all 1.380
_refine_ls_R_factor_all 0.1168
_refine_ls_R_factor_gt 0.0808
_refine_ls_shift/su_max 0.002
_refine_ls_shift/su_mean 0.001
_refine_ls_structure_factor_coef Fsqd
_refine_ls_weighting_details 'calc w=1/[\s^2^(Fo^2^)+(0.1000P)^2^+0.0000P] where P=(Fo^2^+2Fc^2^)/3'
_refine_ls_weighting_scheme calc
_refine_ls_wR_factor_gt 0.2041
_refine_ls_wR_factor_ref 0.2245
_reflns_number_gt 2008
_reflns_number_total 3162
_reflns_threshold_expression >2sigma(I)
_cod_data_source_file c0ce00612b.txt
_cod_data_source_block 7
_cod_depositor_comments
;
The following automatic conversions were performed:
'_symmetry_cell_setting' value 'Monoclinic' changed to 'monoclinic'
according to '/home/saulius/struct/CIF-dictionaries/cif_core.dic'
dictionary named 'cif_core.dic' version 2.4.1 from 2010-06-29.

Automatic conversion script
Id: cif_fix_enum 1555 2011-01-17 13:19:09Z saulius 

The following automatic conversions were performed:

'_exptl_crystal_density_meas' value 'not measured' was changed to '?'
- the value is perceived as not measured.

Automatic conversion script
Id: cif_fix_values 3008 2015-01-20 13:52:24Z robertas 
;
_cod_original_sg_symbol_H-M C2/c
_cod_database_code 7205675

loop_
_symmetry_equiv_pos_as_xyz
'x, y, z'
'-x, y, -z+1/2'
'x+1/2, y+1/2, z'
'-x+1/2, y+1/2, -z+1/2'
'-x, -y, -z'
'x, -y, z-1/2'
'-x+1/2, -y+1/2, -z'
'x+1/2, -y+1/2, z-1/2'

loop_
_atom_site_label
_atom_site_type_symbol
_atom_site_fract_x
_atom_site_fract_y
_atom_site_fract_z
_atom_site_U_iso_or_equiv
_atom_site_adp_type
_atom_site_occupancy
_atom_site_symmetry_multiplicity
_atom_site_calc_flag
_atom_site_refinement_flags
_atom_site_disorder_assembly
_atom_site_disorder_group
O10 O 0.0849(3) 0.6206(3) 0.18975(16) 0.1353(13) Uani 1 1 d . . .
N11 N -0.2403(3) 0.4224(2) -0.05752(16) 0.0939(10) Uani 1 1 d . . .
N21 N 0.4220(3) 0.3597(2) 0.41081(13) 0.0865(9) Uani 1 1 d . . .
C10 C 0.0834(4) 0.5396(3) 0.1870(2) 0.1015(12) Uani 1 1 d U . .
C11 C -0.1765(4) 0.3720(3) -0.0188(2) 0.1021(13) Uani 1 1 d U . .
H11 H -0.1746 0.3110 -0.0263 0.122 Uiso 1 1 calc R . .
C12 C -0.1133(3) 0.4046(2) 0.0314(2) 0.0973(12) Uani 1 1 d U . .
H12 H -0.0705 0.3660 0.0577 0.117 Uiso 1 1 calc R . .
C13 C -0.1125(3) 0.4944(2) 0.04336(19) 0.0825(10) Uani 1 1 d U . .
C14 C -0.1809(3) 0.5466(3) 0.0026(2) 0.0891(10) Uani 1 1 d U . .
H14 H -0.1853 0.6077 0.0091 0.107 Uiso 1 1 calc R . .
C15 C -0.2421(3) 0.5088(3) -0.0473(2) 0.0985(12) Uani 1 1 d U . .
H15 H -0.2860 0.5452 -0.0747 0.118 Uiso 1 1 calc R . .
C16 C -0.0477(3) 0.5362(3) 0.0945(2) 0.0970(12) Uani 1 1 d U . .
H16 H -0.0500 0.5981 0.0967 0.116 Uiso 1 1 calc R . .
C17 C 0.0154(3) 0.4936(3) 0.1390(2) 0.0981(12) Uani 1 1 d U . .
H17 H 0.0154 0.4316 0.1391 0.118 Uiso 1 1 calc R . .
C21 C 0.4158(3) 0.4465(3) 0.41038(19) 0.0998(13) Uani 1 1 d U . .
H21 H 0.4616 0.4779 0.4399 0.120 Uiso 1 1 calc R . .
C22 C 0.3457(3) 0.4940(3) 0.36902(19) 0.0974(12) Uani 1 1 d U . .
H22 H 0.3453 0.5560 0.3708 0.117 Uiso 1 1 calc R . .
C23 C 0.2766(3) 0.4508(3) 0.32530(16) 0.0826(10) Uani 1 1 d U . .
C24 C 0.2801(3) 0.3600(3) 0.32688(14) 0.0839(10) Uani 1 1 d U . .
H24 H 0.2321 0.3273 0.2990 0.101 Uiso 1 1 calc R . .
C25 C 0.3538(3) 0.3161(2) 0.36919(15) 0.0860(10) Uani 1 1 d U . .
H25 H 0.3559 0.2541 0.3686 0.103 Uiso 1 1 calc R . .
C26 C 0.2075(4) 0.4995(4) 0.2759(3) 0.1295(17) Uani 1 1 d U . .
H26 H 0.2119 0.5609 0.2818 0.155 Uiso 1 1 calc R . .
C27 C 0.1495(4) 0.4814(4) 0.2319(2) 0.136(2) Uani 1 1 d U . .
H27 H 0.1435 0.4207 0.2234 0.163 Uiso 1 1 calc R . .
O31 O -0.1152(2) 0.1589(2) 0.15126(12) 0.1001(9) Uani 1 1 d . . .
H31O H -0.1667 0.1375 0.1228 0.150 Uiso 1 1 d R . .
O32 O 0.2470(2) 0.26755(18) 0.19206(10) 0.0906(8) Uani 1 1 d . . .
O33 O 0.09655(18) 0.21270(16) -0.01454(9) 0.0792(7) Uani 1 1 d . . .
H33O H 0.0517 0.1985 -0.0363 0.119 Uiso 1 1 d R . .
C31 C -0.0214(3) 0.1876(2) 0.12875(15) 0.0657(8) Uani 1 1 d U . .
C32 C 0.0662(3) 0.2169(2) 0.16892(14) 0.0736(8) Uani 1 1 d U . .
H32 H 0.0604 0.2191 0.2104 0.088 Uiso 1 1 calc R . .
C33 C 0.1639(3) 0.2433(2) 0.14724(13) 0.0638(7) Uani 1 1 d U . .
C34 C 0.1733(2) 0.24200(18) 0.08611(13) 0.0596(7) Uani 1 1 d U . .
H34 H 0.2387 0.2605 0.0718 0.072 Uiso 1 1 calc R . .
C35 C 0.0833(2) 0.21252(18) 0.04606(12) 0.0549(7) Uani 1 1 d U . .
C36 C -0.0142(2) 0.18437(19) 0.06636(13) 0.0596(7) Uani 1 1 d U . .
H36 H -0.0736 0.1638 0.0391 0.072 Uiso 1 1 calc R . .
C37 C 0.3552(3) 0.2854(3) 0.1757(2) 0.1103(14) Uani 1 1 d . . .
H37A H 0.4052 0.2999 0.2116 0.165 Uiso 1 1 calc R . .
H37B H 0.3512 0.3348 0.1478 0.165 Uiso 1 1 calc R . .
H37C H 0.3822 0.2337 0.1566 0.165 Uiso 1 1 calc R . .

loop_
_atom_site_aniso_label
_atom_site_aniso_U_11
_atom_site_aniso_U_22
_atom_site_aniso_U_33
_atom_site_aniso_U_23
_atom_site_aniso_U_13
_atom_site_aniso_U_12
O10 0.129(3) 0.113(2) 0.146(3) -0.019(2) -0.049(2) -0.0025(19)
N11 0.081(2) 0.096(2) 0.110(3) 0.007(2) 0.0316(19) -0.0113(19)
N21 0.098(2) 0.079(2) 0.0735(18) -0.0017(15) -0.0215(16) 0.0104(15)
C10 0.096(3) 0.107(3) 0.096(3) 0.015(2) -0.0054(19) 0.017(2)
C11 0.101(3) 0.073(2) 0.137(3) 0.000(2) 0.034(3) -0.015(2)
C12 0.071(2) 0.0628(17) 0.157(4) 0.0127(18) 0.012(2) 0.0047(15)
C13 0.0517(17) 0.0681(17) 0.126(3) 0.0088(16) 0.0035(16) 0.0010(13)
C14 0.074(2) 0.073(2) 0.118(3) 0.0135(17) 0.0038(18) 0.0076(15)
C15 0.075(2) 0.109(3) 0.111(3) 0.010(2) 0.0073(19) 0.004(2)
C16 0.084(2) 0.071(2) 0.129(3) 0.0146(18) -0.015(2) 0.0043(17)
C17 0.081(2) 0.080(2) 0.127(3) 0.018(2) -0.013(2) 0.0037(18)
C21 0.103(3) 0.090(3) 0.094(3) -0.0119(19) -0.037(2) -0.016(2)
C22 0.101(3) 0.067(2) 0.117(3) 0.0087(17) -0.014(2) -0.0033(17)
C23 0.074(2) 0.091(2) 0.080(2) 0.0223(17) -0.0025(15) 0.0013(16)
C24 0.096(2) 0.0975(19) 0.0527(19) -0.0079(15) -0.0125(16) -0.0125(18)
C25 0.119(3) 0.068(2) 0.067(2) 0.0010(15) -0.0033(19) 0.0047(18)
C26 0.086(3) 0.170(4) 0.124(3) 0.044(3) -0.018(2) 0.018(3)
C27 0.105(4) 0.211(6) 0.088(3) 0.027(3) -0.001(2) 0.054(3)
O31 0.0798(16) 0.133(2) 0.0921(18) 0.0035(15) 0.0285(14) -0.0124(15)
O32 0.0955(17) 0.119(2) 0.0550(13) -0.0233(12) -0.0014(12) -0.0205(14)
O33 0.0745(14) 0.1127(18) 0.0503(13) 0.0000(11) 0.0080(10) -0.0241(12)
C31 0.0608(16) 0.0679(18) 0.0731(17) 0.0021(15) 0.0263(14) 0.0053(13)
C32 0.088(2) 0.084(2) 0.0522(17) -0.0104(15) 0.0190(13) 0.0044(16)
C33 0.0697(16) 0.0646(17) 0.0554(15) -0.0083(14) 0.0014(13) -0.0026(14)
C34 0.0609(15) 0.0576(15) 0.0585(15) 0.0063(13) 0.0001(12) -0.0064(12)
C35 0.0613(15) 0.0563(15) 0.0461(15) 0.0038(11) 0.0026(11) 0.0036(12)
C36 0.0547(14) 0.0584(16) 0.0646(15) 0.0052(13) 0.0028(13) 0.0029(12)
C37 0.078(3) 0.160(4) 0.089(3) -0.002(3) -0.007(2) -0.020(2)

loop_
_atom_type_symbol
_atom_type_description
_atom_type_scat_dispersion_real
_atom_type_scat_dispersion_imag
_atom_type_scat_source
C C 0.0033 0.0016 'International Tables Vol C Tables 4.2.6.8 and 6.1.1.4'
H H 0.0000 0.0000 'International Tables Vol C Tables 4.2.6.8 and 6.1.1.4'
N N 0.0061 0.0033 'International Tables Vol C Tables 4.2.6.8 and 6.1.1.4'
O O 0.0106 0.0060 'International Tables Vol C Tables 4.2.6.8 and 6.1.1.4'

loop_
_geom_angle_atom_site_label_1
_geom_angle_atom_site_label_2
_geom_angle_atom_site_label_3
_geom_angle
_geom_angle_site_symmetry_1
_geom_angle_site_symmetry_3
_geom_angle_publ_flag
C11 N11 C15 118.3(4) . . ?
C21 N21 C25 117.2(3) . . ?
O10 C10 C17 121.4(4) . . ?
O10 C10 C27 123.6(5) . . ?
C17 C10 C27 115.0(5) . . ?
N11 C11 C12 123.3(4) . . ?
N11 C11 H11 118.4 . . ?
C12 C11 H11 118.4 . . ?
C11 C12 C13 120.0(4) . . ?
C11 C12 H12 120.0 . . ?
C13 C12 H12 120.0 . . ?
C12 C13 C14 116.1(4) . . ?
C12 C13 C16 124.7(3) . . ?
C14 C13 C16 119.2(3) . . ?
C15 C14 C13 120.5(4) . . ?
C15 C14 H14 119.7 . . ?
C13 C14 H14 119.7 . . ?
N11 C15 C14 121.8(4) . . ?
N11 C15 H15 119.1 . . ?
C14 C15 H15 119.1 . . ?
C17 C16 C13 125.4(4) . . ?
C17 C16 H16 117.3 . . ?
C13 C16 H16 117.3 . . ?
C16 C17 C10 122.6(4) . . ?
C16 C17 H17 118.7 . . ?
C10 C17 H17 118.7 . . ?
N21 C21 C22 123.8(3) . . ?
N21 C21 H21 118.1 . . ?
C22 C21 H21 118.1 . . ?
C23 C22 C21 120.1(3) . . ?
C23 C22 H22 120.0 . . ?
C21 C22 H22 120.0 . . ?
C22 C23 C24 116.3(3) . . ?
C22 C23 C26 121.9(4) . . ?
C24 C23 C26 121.6(4) . . ?
C23 C24 C25 120.7(3) . . ?
C23 C24 H24 119.6 . . ?
C25 C24 H24 119.6 . . ?
N21 C25 C24 121.9(3) . . ?
N21 C25 H25 119.1 . . ?
C24 C25 H25 119.1 . . ?
C27 C26 C23 136.8(6) . . ?
C27 C26 H26 111.6 . . ?
C23 C26 H26 111.6 . . ?
C26 C27 C10 130.1(6) . . ?
C26 C27 H27 114.9 . . ?
C10 C27 H27 114.9 . . ?
C31 O31 H31O 113.4 . . ?
C33 O32 C37 118.6(3) . . ?
C35 O33 H33O 119.3 . . ?
O31 C31 C32 118.4(3) . . ?
O31 C31 C36 120.6(3) . . ?
C32 C31 C36 120.9(3) . . ?
C31 C32 C33 119.4(3) . . ?
C31 C32 H32 120.3 . . ?
C33 C32 H32 120.3 . . ?
C34 C33 O32 125.0(3) . . ?
C34 C33 C32 121.1(3) . . ?
O32 C33 C32 113.9(3) . . ?
C33 C34 C35 118.6(3) . . ?
C33 C34 H34 120.7 . . ?
C35 C34 H34 120.7 . . ?
O33 C35 C36 122.0(3) . . ?
O33 C35 C34 116.4(2) . . ?
C36 C35 C34 121.6(3) . . ?
C35 C36 C31 118.3(3) . . ?
C35 C36 H36 120.8 . . ?
C31 C36 H36 120.8 . . ?
O32 C37 H37A 109.5 . . ?
O32 C37 H37B 109.5 . . ?
H37A C37 H37B 109.5 . . ?
O32 C37 H37C 109.5 . . ?
H37A C37 H37C 109.5 . . ?
H37B C37 H37C 109.5 . . ?

loop_
_geom_bond_atom_site_label_1
_geom_bond_atom_site_label_2
_geom_bond_distance
_geom_bond_site_symmetry_2
_geom_bond_publ_flag
O10 C10 1.215(5) . ?
N11 C11 1.316(5) . ?
N11 C15 1.315(5) . ?
N21 C21 1.303(5) . ?
N21 C25 1.328(4) . ?
C10 C17 1.434(6) . ?
C10 C27 1.479(6) . ?
C11 C12 1.357(6) . ?
C11 H11 0.9300 . ?
C12 C13 1.373(5) . ?
C12 H12 0.9300 . ?
C13 C14 1.385(5) . ?
C13 C16 1.437(5) . ?
C14 C15 1.371(5) . ?
C14 H14 0.9300 . ?
C15 H15 0.9300 . ?
C16 C17 1.330(5) . ?
C16 H16 0.9300 . ?
C17 H17 0.9300 . ?
C21 C22 1.366(5) . ?
C21 H21 0.9300 . ?
C22 C23 1.360(5) . ?
C22 H22 0.9300 . ?
C23 C24 1.362(5) . ?
C23 C26 1.482(5) . ?
C24 C25 1.376(5) . ?
C24 H24 0.9300 . ?
C25 H25 0.9300 . ?
C26 C27 1.158(6) . ?
C26 H26 0.9300 . ?
C27 H27 0.9300 . ?
O31 C31 1.364(4) . ?
O31 H31O 0.8871 . ?
O32 C33 1.368(3) . ?
O32 C37 1.426(4) . ?
O33 C35 1.370(3) . ?
O33 H33O 0.7106 . ?
C31 C32 1.367(4) . ?
C31 C36 1.394(4) . ?
C32 C33 1.388(4) . ?
C32 H32 0.9300 . ?
C33 C34 1.371(4) . ?
C34 C35 1.386(4) . ?
C34 H34 0.9300 . ?
C35 C36 1.380(4) . ?
C36 H36 0.9300 . ?
C37 H37A 0.9600 . ?
C37 H37B 0.9600 . ?
C37 H37C 0.9600 . ?

loop_
_platon_squeeze_void_nr
_platon_squeeze_void_average_x
_platon_squeeze_void_average_y
_platon_squeeze_void_average_z
_platon_squeeze_void_volume
_platon_squeeze_void_count_electrons
_platon_squeeze_void_content
1 0.000 -0.005 0.250 44 5 ' '
2 0.000 0.005 0.750 44 5 ' '
3 0.500 0.495 0.250 44 5 ' '
4 0.500 0.505 0.750 44 5 ' '

loop_
_cod_related_entry_id
_cod_related_entry_database
_cod_related_entry_code
1 ChemSpider 30653756
